data_7229650
loop_
_publ_author_name
'Meng, Ling-Hong'
'Li, Xiao-Ming'
'Liu, Yang'
'Xu, Gang-Ming'
'Wang, Bin-Gui'

_publ_section_title
;
 Antimicrobial alkaloids produced by the mangrove endophyte Penicillium
 brocae MA-231 using the OSMAC approach
;
_journal_issue 87
_journal_name_full 'RSC Advances'
_journal_page_first 55026
_journal_paper_doi 10.1039/C7RA12081H
_journal_volume 7
_journal_year 2017
_chemical_absolute_configuration R/S
_chemical_formula_sum 'C20 H22 N2 O4 S'
_chemical_formula_weight 386.46
_chemical_name_systematic
; 
 ? 
;
_space_group_IT_number 4
_symmetry_cell_setting monoclinic
_symmetry_space_group_name_Hall 'P 2yb'
_symmetry_space_group_name_H-M 'P 1 21 1'
_atom_sites_solution_hydrogens geom
_atom_sites_solution_primary direct
_atom_sites_solution_secondary difmap
_audit_creation_method SHELXL-97
_audit_update_record
;
2017-11-27 deposited with the CCDC.
2017-11-28 downloaded from the CCDC.
;
_cell_angle_alpha 90.00
_cell_angle_beta 95.7270(10)
_cell_angle_gamma 90.00
_cell_formula_units_Z 2
_cell_length_a 8.3685(9)
_cell_length_b 6.1721(3)
_cell_length_c 18.2702(11)
_cell_measurement_reflns_used 699
_cell_measurement_temperature 293(2)
_cell_measurement_theta_max 63.3580
_cell_measurement_theta_min 4.8620
_cell_volume 938.97(12)
_computing_cell_refinement 'Bruker FRAMBO'
_computing_data_collection 'Bruker FRAMBO'
_computing_data_reduction 'Bruker SAINT'
_computing_molecular_graphics 'Bruker SHELXTL'
_computing_publication_material 'Bruker SHELXTL'
_computing_structure_refinement 'SHELXL-97 (Sheldrick, 1997)'
_computing_structure_solution 'SHELXS-97 (Sheldrick, 1990)'
_diffrn_ambient_temperature 293(2)
_diffrn_measured_fraction_theta_full 0.992
_diffrn_measured_fraction_theta_max 0.992
_diffrn_measurement_device_type 'CCD area detector'
_diffrn_measurement_method 'phi and omega scans'
_diffrn_radiation_monochromator graphite
_diffrn_radiation_source 'fine-focus sealed tube'
_diffrn_radiation_type CuK\a
_diffrn_radiation_wavelength 1.54178
_diffrn_reflns_av_R_equivalents 0.0533
_diffrn_reflns_av_sigmaI/netI 0.0845
_diffrn_reflns_limit_h_max 8
_diffrn_reflns_limit_h_min -9
_diffrn_reflns_limit_k_max 7
_diffrn_reflns_limit_k_min -3
_diffrn_reflns_limit_l_max 21
_diffrn_reflns_limit_l_min -21
_diffrn_reflns_number 3016
_diffrn_reflns_theta_full 66.18
_diffrn_reflns_theta_max 66.18
_diffrn_reflns_theta_min 4.87
_exptl_absorpt_coefficient_mu 1.777
_exptl_absorpt_correction_T_max 0.8709
_exptl_absorpt_correction_T_min 0.6177
_exptl_absorpt_correction_type multi-scan
_exptl_absorpt_process_details sadabs
_exptl_crystal_colour colourless
_exptl_crystal_density_diffrn 1.367
_exptl_crystal_density_method 'not measured'
_exptl_crystal_description prism
_exptl_crystal_F_000 408
_exptl_crystal_size_max 0.30
_exptl_crystal_size_mid 0.11
_exptl_crystal_size_min 0.08
_refine_diff_density_max 0.224
_refine_diff_density_min -0.336
_refine_diff_density_rms 0.054
_refine_ls_abs_structure_details 'Flack H D (1983), Acta Cryst. A39, 876-881'
_refine_ls_abs_structure_Flack 0.02(7)
_refine_ls_extinction_method none
_refine_ls_goodness_of_fit_ref 1.043
_refine_ls_hydrogen_treatment mixed
_refine_ls_matrix_type full
_refine_ls_number_parameters 257
_refine_ls_number_reflns 1994
_refine_ls_number_restraints 1
_refine_ls_restrained_S_all 1.043
_refine_ls_R_factor_all 0.0891
_refine_ls_R_factor_gt 0.0577
_refine_ls_shift/su_max 0.001
_refine_ls_shift/su_mean 0.000
_refine_ls_structure_factor_coef Fsqd
_refine_ls_weighting_details 'calc w=1/[\s^2^(Fo^2^)+(0.0355P)^2^+0.0000P] where P=(Fo^2^+2Fc^2^)/3'
_refine_ls_weighting_scheme calc
_refine_ls_wR_factor_gt 0.1148
_refine_ls_wR_factor_ref 0.1279
_reflns_number_gt 1299
_reflns_number_total 1994
_reflns_threshold_expression >2sigma(I)
_cod_data_source_file c7ra12081h2.cif
_cod_data_source_block 150705a
_cod_depositor_comments
;
The following automatic conversions were performed:

'_symmetry_cell_setting' value 'Monoclinic' changed to 'monoclinic'
according to
/home/data/users/saulius/crontab/automatic-downloads/rss-feeds/RSC/lib/dictionaries/cif_core.dic
dictionary named 'cif_core.dic' version 2.4.2 from 2011-04-26.

Automatic conversion script
Id: cif_fix_values 4973 2017-02-22 13:04:09Z antanas 
;
_cod_original_sg_symbol_H-M P2(1)
_cod_database_code 7229650

loop_
_symmetry_equiv_pos_as_xyz
'x, y, z'
'-x, y+1/2, -z'

loop_
_atom_site_label
_atom_site_type_symbol
_atom_site_fract_x
_atom_site_fract_y
_atom_site_fract_z
_atom_site_U_iso_or_equiv
_atom_site_adp_type
_atom_site_occupancy
_atom_site_symmetry_multiplicity
_atom_site_calc_flag
_atom_site_refinement_flags
_atom_site_disorder_assembly
_atom_site_disorder_group
S1 S 0.2360(2) 0.2760(5) 0.97811(8) 0.0564(5) Uani 1 1 d . . .
N1 N 0.2782(6) 0.5185(9) 0.7838(3) 0.0429(14) Uani 1 1 d . . .
H1 H 0.2662 0.6443 0.7637 0.051 Uiso 1 1 calc R . .
N2 N 0.2741(7) 0.1178(9) 0.8446(3) 0.0468(15) Uani 1 1 d . . .
H2 H 0.2559 -0.0045 0.8647 0.056 Uiso 1 1 calc R . .
O1 O 0.3187(6) 0.6786(7) 0.8950(2) 0.0595(14) Uani 1 1 d . . .
O2 O 0.2029(6) -0.0387(8) 0.7351(2) 0.0522(13) Uani 1 1 d . . .
O3 O 0.144(13) 0.383(11) 0.524(3) 0.065(13) Uani 0.6(2) 1 d P A 1
H3 H 0.1025 0.4076 0.4820 0.097 Uiso 0.6(2) 1 calc PR A 1
O3' O 0.082(17) 0.45(2) 0.536(4) 0.06(2) Uani 0.4(2) 1 d P A 2
H3' H 0.0513 0.4489 0.4920 0.094 Uiso 0.4(2) 1 calc PR A 2
O4 O 0.0228(10) 0.4265(18) 0.3870(4) 0.127(3) Uani 1 1 d . . .
H4 H -0.0545 0.4549 0.3574 0.191 Uiso 1 1 calc R . .
C1 C 0.3080(9) 0.5134(11) 0.8575(3) 0.0477(18) Uani 1 1 d . . .
C2 C 0.3340(8) 0.2890(12) 0.8942(3) 0.0426(15) Uani 1 1 d . . .
C3 C 0.2435(8) 0.1265(11) 0.7716(4) 0.0431(17) Uani 1 1 d . . .
C4 C 0.2646(8) 0.3380(10) 0.7360(3) 0.0440(17) Uani 1 1 d . . .
C5 C 0.2744(8) 0.3519(10) 0.6636(3) 0.0491(18) Uani 1 1 d . . .
H5 H 0.2549 0.2234 0.6376 0.059 Uiso 1 1 calc R . .
C6 C 0.3112(9) 0.5393(11) 0.6188(3) 0.0463(17) Uani 1 1 d . A .
C7 C 0.2330(10) 0.5572(13) 0.5489(4) 0.061(2) Uani 1 1 d . . .
C8 C 0.2688(9) 0.7270(13) 0.5027(4) 0.062(2) Uani 1 1 d . A .
H8 H 0.2140 0.7399 0.4560 0.074 Uiso 1 1 calc R . .
C9 C 0.3852(9) 0.8749(12) 0.5264(4) 0.060(2) Uani 1 1 d . . .
H9 H 0.4094 0.9885 0.4960 0.072 Uiso 1 1 calc R A .
C10 C 0.4652(9) 0.8545(12) 0.5948(4) 0.059(2) Uani 1 1 d . A .
H10 H 0.5448 0.9539 0.6106 0.070 Uiso 1 1 calc R . .
C11 C 0.4294(9) 0.6884(12) 0.6409(4) 0.0529(18) Uani 1 1 d . . .
H11 H 0.4854 0.6765 0.6873 0.063 Uiso 1 1 calc R A .
C12 C 0.5155(8) 0.2601(13) 0.9167(3) 0.0541(18) Uani 1 1 d . . .
H12A H 0.5499 0.3702 0.9528 0.065 Uiso 1 1 calc R . .
H12B H 0.5324 0.1201 0.9404 0.065 Uiso 1 1 calc R . .
C13 C 0.6182(8) 0.2737(13) 0.8555(3) 0.0545(18) Uani 1 1 d . . .
C14 C 0.6879(10) 0.4663(14) 0.8396(4) 0.065(2) Uani 1 1 d . . .
H14 H 0.6690 0.5882 0.8673 0.078 Uiso 1 1 calc R . .
C15 C 0.7863(11) 0.4846(16) 0.7828(5) 0.077(3) Uani 1 1 d . . .
H15 H 0.8346 0.6161 0.7734 0.092 Uiso 1 1 calc R . .
C16 C 0.8117(10) 0.3002(19) 0.7400(5) 0.084(3) Uani 1 1 d . . .
H16 H 0.8757 0.3100 0.7013 0.100 Uiso 1 1 calc R . .
C17 C 0.7435(11) 0.1106(16) 0.7549(5) 0.082(3) Uani 1 1 d . . .
H17 H 0.7592 -0.0102 0.7261 0.098 Uiso 1 1 calc R . .
C18 C 0.6488(10) 0.0938(13) 0.8137(5) 0.069(2) Uani 1 1 d . . .
H18 H 0.6059 -0.0398 0.8248 0.082 Uiso 1 1 calc R . .
C19 C 0.0295(9) 0.3167(14) 0.9436(4) 0.079(2) Uani 1 1 d . . .
H19A H -0.0056 0.1992 0.9115 0.119 Uiso 1 1 calc R . .
H19B H 0.0191 0.4507 0.9169 0.119 Uiso 1 1 calc R . .
H19C H -0.0355 0.3218 0.9840 0.119 Uiso 1 1 calc R . .
C20 C 0.0775(15) 0.223(3) 0.3735(7) 0.135(5) Uani 1 1 d . . .
H20A H 0.1672 0.2334 0.3448 0.202 Uiso 1 1 calc R . .
H20B H -0.0068 0.1412 0.3469 0.202 Uiso 1 1 calc R . .
H20C H 0.1104 0.1524 0.4193 0.202 Uiso 1 1 calc R . .

loop_
_atom_site_aniso_label
_atom_site_aniso_U_11
_atom_site_aniso_U_22
_atom_site_aniso_U_33
_atom_site_aniso_U_23
_atom_site_aniso_U_13
_atom_site_aniso_U_12
S1 0.0876(13) 0.0411(10) 0.0386(8) 0.0006(9) -0.0036(8) 0.0031(10)
N1 0.067(4) 0.021(3) 0.038(3) 0.003(2) -0.008(3) 0.003(3)
N2 0.075(4) 0.025(3) 0.038(3) 0.006(3) -0.006(3) 0.000(3)
O1 0.111(4) 0.019(2) 0.045(3) -0.002(2) -0.011(3) 0.003(3)
O2 0.085(3) 0.026(3) 0.042(2) -0.006(2) -0.009(2) -0.002(2)
O3 0.08(3) 0.059(13) 0.051(8) 0.004(10) -0.013(13) -0.011(17)
O3' 0.08(4) 0.06(3) 0.044(13) 0.010(14) -0.015(16) -0.02(3)
O4 0.113(6) 0.166(8) 0.095(6) 0.047(7) -0.026(5) -0.033(6)
C1 0.070(5) 0.032(4) 0.038(4) -0.001(3) -0.008(3) 0.002(4)
C2 0.066(4) 0.023(3) 0.035(3) -0.005(3) -0.012(3) 0.003(4)
C3 0.065(5) 0.026(4) 0.036(4) -0.005(3) -0.005(3) 0.008(3)
C4 0.065(4) 0.025(4) 0.039(3) -0.001(3) -0.008(3) 0.003(3)
C5 0.076(5) 0.024(4) 0.044(4) -0.002(3) -0.009(3) -0.007(3)
C6 0.070(5) 0.033(4) 0.036(3) 0.004(3) 0.002(3) -0.001(4)
C7 0.075(5) 0.053(5) 0.051(4) 0.009(4) -0.012(4) -0.017(4)
C8 0.081(5) 0.056(6) 0.046(4) 0.011(4) -0.004(4) 0.000(4)
C9 0.074(5) 0.047(5) 0.060(5) 0.015(4) 0.011(4) -0.002(4)
C10 0.064(5) 0.055(5) 0.056(4) -0.005(4) 0.005(4) -0.013(4)
C11 0.067(5) 0.044(4) 0.047(4) 0.003(3) 0.003(3) 0.000(4)
C12 0.078(5) 0.032(4) 0.048(4) -0.006(4) -0.013(3) 0.009(4)
C13 0.070(5) 0.035(4) 0.054(4) -0.008(4) -0.012(3) 0.014(4)
C14 0.081(6) 0.046(5) 0.065(5) -0.011(4) -0.003(5) 0.006(4)
C15 0.078(6) 0.064(6) 0.086(6) 0.003(6) 0.001(5) 0.005(5)
C16 0.085(6) 0.090(7) 0.075(5) -0.008(7) 0.006(5) 0.027(6)
C17 0.091(7) 0.068(7) 0.085(7) -0.026(6) -0.001(6) 0.021(6)
C18 0.076(6) 0.050(5) 0.079(6) -0.011(5) 0.000(5) 0.010(5)
C19 0.090(6) 0.072(6) 0.076(5) 0.004(5) 0.011(5) 0.005(6)
C20 0.108(10) 0.185(17) 0.111(9) 0.000(11) 0.012(7) -0.021(11)

loop_
_atom_type_symbol
_atom_type_description
_atom_type_scat_dispersion_real
_atom_type_scat_dispersion_imag
_atom_type_scat_source
C C 0.0181 0.0091 'International Tables Vol C Tables 4.2.6.8 and 6.1.1.4'
H H 0.0000 0.0000 'International Tables Vol C Tables 4.2.6.8 and 6.1.1.4'
N N 0.0311 0.0180 'International Tables Vol C Tables 4.2.6.8 and 6.1.1.4'
O O 0.0492 0.0322 'International Tables Vol C Tables 4.2.6.8 and 6.1.1.4'
S S 0.3331 0.5567 'International Tables Vol C Tables 4.2.6.8 and 6.1.1.4'

loop_
_geom_angle_atom_site_label_1
_geom_angle_atom_site_label_2
_geom_angle_atom_site_label_3
_geom_angle
C19 S1 C2 101.4(3)
C1 N1 C4 126.5(6)
C1 N1 H1 116.7
C4 N1 H1 116.7
C3 N2 C2 128.0(6)
C3 N2 H2 116.0
C2 N2 H2 116.0
C7 O3 H3 109.5
C7 O3' H3' 109.5
C20 O4 H4 109.5
O1 C1 N1 122.3(6)
O1 C1 C2 120.3(5)
N1 C1 C2 117.3(6)
N2 C2 C12 110.7(5)
N2 C2 C1 111.0(5)
C12 C2 C1 108.2(6)
N2 C2 S1 109.8(5)
C12 C2 S1 106.6(4)
C1 C2 S1 110.5(5)
O2 C3 N2 121.1(6)
O2 C3 C4 121.7(5)
N2 C3 C4 117.1(6)
C5 C4 N1 123.5(6)
C5 C4 C3 120.9(6)
N1 C4 C3 115.5(5)
C4 C5 C6 129.7(6)
C4 C5 H5 115.1
C6 C5 H5 115.1
C7 C6 C11 118.5(6)
C7 C6 C5 118.2(6)
C11 C6 C5 123.2(6)
O3 C7 C6 116.3(11)
O3 C7 C8 122.1(13)
C6 C7 C8 120.6(7)
O3 C7 O3' 29(2)
C6 C7 O3' 116.2(14)
C8 C7 O3' 120(2)
C9 C8 C7 119.7(7)
C9 C8 H8 120.1
C7 C8 H8 120.1
C10 C9 C8 119.7(7)
C10 C9 H9 120.1
C8 C9 H9 120.1
C9 C10 C11 120.8(7)
C9 C10 H10 119.6
C11 C10 H10 119.6
C10 C11 C6 120.7(6)
C10 C11 H11 119.7
C6 C11 H11 119.7
C13 C12 C2 114.9(5)
C13 C12 H12A 108.5
C2 C12 H12A 108.5
C13 C12 H12B 108.5
C2 C12 H12B 108.5
H12A C12 H12B 107.5
C14 C13 C18 118.1(7)
C14 C13 C12 120.2(7)
C18 C13 C12 121.6(7)
C13 C14 C15 121.8(8)
C13 C14 H14 119.1
C15 C14 H14 119.1
C14 C15 C16 118.8(9)
C14 C15 H15 120.6
C16 C15 H15 120.6
C17 C16 C15 120.1(9)
C17 C16 H16 120.0
C15 C16 H16 120.0
C16 C17 C18 120.3(9)
C16 C17 H17 119.8
C18 C17 H17 119.8
C13 C18 C17 120.9(9)
C13 C18 H18 119.6
C17 C18 H18 119.6
S1 C19 H19A 109.5
S1 C19 H19B 109.5
H19A C19 H19B 109.5
S1 C19 H19C 109.5
H19A C19 H19C 109.5
H19B C19 H19C 109.5
O4 C20 H20A 109.5
O4 C20 H20B 109.5
H20A C20 H20B 109.5
O4 C20 H20C 109.5
H20A C20 H20C 109.5
H20B C20 H20C 109.5

loop_
_geom_bond_atom_site_label_1
_geom_bond_atom_site_label_2
_geom_bond_distance
S1 C19 1.797(7)
S1 C2 1.812(6)
N1 C1 1.346(8)
N1 C4 1.412(7)
N1 H1 0.8600
N2 C3 1.334(8)
N2 C2 1.448(8)
N2 H2 0.8600
O1 C1 1.226(7)
O2 C3 1.247(7)
O3 C7 1.36(2)
O3 H3 0.8200
O3' C7 1.44(7)
O3' H3' 0.8200
O4 C20 1.366(15)
O4 H4 0.8200
C1 C2 1.544(9)
C2 C12 1.544(8)
C3 C4 1.477(8)
C4 C5 1.337(8)
C5 C6 1.467(8)
C5 H5 0.9300
C6 C7 1.380(8)
C6 C11 1.381(9)
C7 C8 1.397(9)
C8 C9 1.373(9)
C8 H8 0.9300
C9 C10 1.363(9)
C9 H9 0.9300
C10 C11 1.378(9)
C10 H10 0.9300
C11 H11 0.9300
C12 C13 1.479(8)
C12 H12A 0.9700
C12 H12B 0.9700
C13 C14 1.369(11)
C13 C18 1.387(9)
C14 C15 1.391(11)
C14 H14 0.9300
C15 C16 1.409(12)
C15 H15 0.9300
C16 C17 1.342(13)
C16 H16 0.9300
C17 C18 1.401(12)
C17 H17 0.9300
C18 H18 0.9300
C19 H19A 0.9600
C19 H19B 0.9600
C19 H19C 0.9600
C20 H20A 0.9600
C20 H20B 0.9600
C20 H20C 0.9600

loop_
_geom_torsion_atom_site_label_1
_geom_torsion_atom_site_label_2
_geom_torsion_atom_site_label_3
_geom_torsion_atom_site_label_4
_geom_torsion
C4 N1 C1 O1 179.7(7)
C4 N1 C1 C2 1.5(11)
C3 N2 C2 C12 -100.9(8)
C3 N2 C2 C1 19.2(9)
C3 N2 C2 S1 141.7(6)
O1 C1 C2 N2 164.4(7)
N1 C1 C2 N2 -17.4(9)
O1 C1 C2 C12 -74.1(8)
N1 C1 C2 C12 104.2(7)
O1 C1 C2 S1 42.3(9)
N1 C1 C2 S1 -139.5(6)
C19 S1 C2 N2 -61.1(5)
C19 S1 C2 C12 179.0(5)
C19 S1 C2 C1 61.7(6)
C2 N2 C3 O2 174.8(6)
C2 N2 C3 C4 -3.4(11)
C1 N1 C4 C5 -162.9(7)
C1 N1 C4 C3 15.2(10)
O2 C3 C4 C5 -14.3(10)
N2 C3 C4 C5 163.9(7)
O2 C3 C4 N1 167.6(7)
N2 C3 C4 N1 -14.3(9)
N1 C4 C5 C6 4.9(12)
C3 C4 C5 C6 -173.1(7)
C4 C5 C6 C7 -144.1(8)
C4 C5 C6 C11 41.4(12)
C11 C6 C7 O3 166(6)
C5 C6 C7 O3 -9(6)
C11 C6 C7 C8 -2.3(12)
C5 C6 C7 C8 -177.1(7)
C11 C6 C7 O3' -161(9)
C5 C6 C7 O3' 24(9)
O3 C7 C8 C9 -166(7)
C6 C7 C8 C9 1.4(12)
O3' C7 C8 C9 160(9)
C7 C8 C9 C10 0.2(11)
C8 C9 C10 C11 -0.7(11)
C9 C10 C11 C6 -0.2(10)
C7 C6 C11 C10 1.7(10)
C5 C6 C11 C10 176.3(6)
N2 C2 C12 C13 62.7(8)
C1 C2 C12 C13 -59.1(7)
S1 C2 C12 C13 -177.9(5)
C2 C12 C13 C14 94.4(8)
C2 C12 C13 C18 -86.7(8)
C18 C13 C14 C15 0.4(11)
C12 C13 C14 C15 179.4(7)
C13 C14 C15 C16 1.3(12)
C14 C15 C16 C17 -1.1(13)
C15 C16 C17 C18 -0.9(14)
C14 C13 C18 C17 -2.4(11)
C12 C13 C18 C17 178.6(7)
C16 C17 C18 C13 2.7(13)
